data_7704464
loop_
_publ_author_name
'H\"ammer, Matthias'
'Janka, Oliver'
'B\"onnighausen, Judith'
'Klenner, Steffen'
'P\"ottgen, Rainer'
'H\"oppe, Henning A'

_publ_section_title
;
 On the phosphors Na<sub>5</sub>M(WO<sub>4</sub>)<sub>4</sub> (M = Y,
 La-Nd, Sm-Lu, Bi) - crystal structures, thermal decomposition, and
 optical and magnetic properties.
;
_journal_issue 24
_journal_name_full 'Dalton transactions (Cambridge, England : 2003)'
_journal_page_first 8209
_journal_page_last 8225
_journal_paper_doi 10.1039/d0dt00782j
_journal_volume 49
_journal_year 2020
_chemical_formula_moiety 'Na5 O16 Lu1 W4'
_chemical_formula_structural 'Na5 Lu (W O4)4'
_chemical_formula_sum 'Lu Na5 O16 W4'
_chemical_formula_weight 1281.27
_chemical_name_mineral Na5Lu(WO4)4
_chemical_name_structure_type Na5Lu(WO4)4
_chemical_name_systematic 'pentasodium lutetium tetratungstate'
_space_group_crystal_system tetragonal
_space_group_IT_number 88
_space_group_name_Hall '-I 4ad'
_space_group_name_H-M_alt 'I 41/a :2'
_audit_update_record
;
2020-02-27 deposited with the CCDC.	2020-05-20 downloaded from the CCDC.
;
_cell_angle_alpha 90
_cell_angle_beta 90
_cell_angle_gamma 90
_cell_formula_units_Z 4
_cell_length_a 11.38701(12)
_cell_length_b 11.38701(12)
_cell_length_c 11.28231(13)
_cell_measurement_temperature 300(3)
_cell_measurement_theta_max 60
_cell_measurement_theta_min 2.5
_cell_volume 1462.91(3)
_computing_structure_refinement 'TOPAS 5'
_computing_structure_solution model
_diffrn_ambient_temperature 300(3)
_diffrn_detector 'Ge solid-state'
_diffrn_detector_type 'GE METEOR 1D line detector'
_diffrn_measurement_device_type 'Seifert 3003 TT'
_diffrn_radiation_type 'Cu K\a'
_diffrn_radiation_wavelength 1.54184
_exptl_crystal_density_diffrn 5.82
_exptl_crystal_description powder
_pd_calc_method 'Rietveld Refinement'
_pd_char_colour colourless
_pd_char_particle_morphology powder
_pd_meas_2theta_range_inc 0.01
_pd_meas_2theta_range_max 120
_pd_meas_2theta_range_min 5
_pd_meas_number_of_points 11501
_pd_meas_scan_method step
_pd_proc_ls_background_function Chebychev
_pd_proc_ls_profile_function 'fundamental parameters'
_pd_proc_ls_prof_R_factor 0.024
_pd_proc_ls_prof_wR_factor 0.036
_pd_proc_number_of_points 11501
_pd_spec_mount_mode reflection
_pd_spec_shape flat_sheet
_pd_spec_size_axial 5
_pd_spec_size_equat 5
_pd_spec_size_thick 1
_refine_ls_number_parameters 49
_refine_ls_R_I_factor 0.0163
_refine_ls_shift/su_max 0.001
_cod_data_source_file d0dt00782j2.cif
_cod_data_source_block Na5LuWO44
_cod_depositor_comments 'Adding full bibliography for 7704452--7704470.cif.'
_cod_original_sg_symbol_H-M 'I 41/a'
_cod_original_formula_sum 'Na5 O16 Lu1 W4'
_cod_database_code 7704464

loop_
_symmetry_equiv_pos_as_xyz
'x, y, z '
'-x+1/2, -y, z+1/2 '
'-y+1/4, x+1/4, -z+1/4 '
'-y-1/4, x+1/4, z+1/4 '
'y+1/4, -x-1/4, -z-1/4 '
'y-1/4, -x-1/4, z-1/4 '
'-x, -y, -z '
'x+1/2, y, -z+1/2 '
'x+1/2, y+1/2, z+1/2 '
'-x, -y+1/2, z '
'-y-1/4, x-1/4, -z-1/4 '
'-y+1/4, x-1/4, z-1/4 '
'y-1/4, -x+1/4, -z+1/4 '
'y+1/4, -x+1/4, z+1/4 '
'-x+1/2, -y+1/2, -z+1/2 '
'x, y+1/2, -z '

loop_
_atom_site_label
_atom_site_type_symbol
_atom_site_symmetry_multiplicity
_atom_site_fract_x
_atom_site_fract_y
_atom_site_fract_z
_atom_site_occupancy
_atom_site_B_iso_or_equiv
Na1 Na 16 0.3767(7) 0.0412(9) 0.1592(5) 1 0.3(7)
Na2 Na 4 0 0.25 0.625 1 0.3(7)
Lu1 Lu 4 0 0.25 0.125 1 0.5(6)
W1 W 16 0.18256(9) 0.15747(14) 0.38410(10) 1 0.5(6)
O1 O 16 0.1639(14) 0.0294(13) 0.4898(12) 1 0.3(7)
O2 O 16 0.0680(13) 0.1357(11) 0.2871(11) 1 0.3(7)
O3 O 16 0.1730(14) 0.3200(12) 0.1942(10) 1 0.3(7)
O4 O 16 0.1521(15) 0.2711(13) 0.4828(13) 1 0.3(7)

loop_
_geom_angle_atom_site_label_1
_geom_angle_atom_site_label_2
_geom_angle_atom_site_label_3
_geom_angle
_geom_angle_site_symmetry_1
_geom_angle_site_symmetry_2
_geom_angle_site_symmetry_3
O4 Na1 O1 108.9(7) 11_656 1_555 2_554
O3 Na1 O4 102.1(6) 15_555 1_555 11_656
O3 Na1 O1 146.4(7) 15_555 1_555 2_554
O1 Na1 O3 87.8(6) 12_555 1_555 15_555
O1 Na1 O4 76.5(6) 12_555 1_555 11_656
O1 Na1 O1 87.3(5) 12_555 1_555 2_554
O2 Na1 O1 142.2(5) 8_555 1_555 12_555
O2 Na1 O3 75.6(5) 8_555 1_555 15_555
O2 Na1 O4 74.3(5) 8_555 1_555 11_656
O2 Na1 O1 124.7(6) 8_555 1_555 2_554
O4 Na1 O2 84.8(5) 15_555 1_555 8_555
O4 Na1 O1 126.8(6) 15_555 1_555 12_555
O4 Na1 O3 81.7(5) 15_555 1_555 15_555
O4 Na1 O4 156.8(6) 15_555 1_555 11_656
O4 Na1 O1 74.8(5) 15_555 1_555 2_554
O4 Na2 O4 117.2(4) 1_555 1_555 13_556
O4 Na2 O4 117.2(4) 3_556 1_555 1_555
O4 Na2 O4 94.9(8) 3_556 1_555 13_556
O4 Na2 O4 117.2(4) 10_555 1_555 3_556
O4 Na2 O4 94.9(8) 10_555 1_555 1_555
O4 Na2 O4 117.2(4) 10_555 1_555 13_556
O3 Lu1 O3 139.6(6) 3_555 1_555 13_555
O3 Lu1 O3 96.8(2) 10_555 1_555 3_555
O3 Lu1 O3 96.8(2) 10_555 1_555 13_555
O3 Lu1 O3 139.6(6) 1_555 1_555 10_555
O3 Lu1 O3 96.8(2) 1_555 1_555 3_555
O3 Lu1 O3 96.8(2) 1_555 1_555 13_555
O2 Lu1 O3 71.0(4) 3_555 1_555 1_555
O2 Lu1 O3 149.0(4) 3_555 1_555 10_555
O2 Lu1 O3 69.1(5) 3_555 1_555 3_555
O2 Lu1 O3 79.9(5) 3_555 1_555 13_555
O2 Lu1 O2 126.4(4) 1_555 1_555 3_555
O2 Lu1 O3 69.1(5) 1_555 1_555 1_555
O2 Lu1 O3 79.9(5) 1_555 1_555 10_555
O2 Lu1 O3 149.0(4) 1_555 1_555 3_555
O2 Lu1 O3 71.0(4) 1_555 1_555 13_555
O2 Lu1 O2 79.3(6) 10_555 1_555 1_555
O2 Lu1 O2 126.4(4) 10_555 1_555 3_555
O2 Lu1 O3 79.9(5) 10_555 1_555 1_555
O2 Lu1 O3 69.1(5) 10_555 1_555 10_555
O2 Lu1 O3 71.0(4) 10_555 1_555 3_555
O2 Lu1 O3 149.0(4) 10_555 1_555 13_555
O2 Lu1 O2 126.4(4) 13_555 1_555 10_555
O2 Lu1 O2 126.4(4) 13_555 1_555 1_555
O2 Lu1 O2 79.3(6) 13_555 1_555 3_555
O2 Lu1 O3 149.0(4) 13_555 1_555 1_555
O2 Lu1 O3 71.0(4) 13_555 1_555 10_555
O2 Lu1 O3 79.9(5) 13_555 1_555 3_555
O2 Lu1 O3 69.1(5) 13_555 1_555 13_555
O4 W1 O2 111.2(7) 1_555 1_555 1_555
O3 W1 O4 111.9(7) 15_555 1_555 1_555
O3 W1 O2 112.5(6) 15_555 1_555 1_555
O1 W1 O3 119.8(7) 1_555 1_555 15_555
O1 W1 O4 98.5(6) 1_555 1_555 1_555
O1 W1 O2 101.8(6) 1_555 1_555 1_555
O3 W1 O1 166.9(5) 1_555 1_555 1_555
O3 W1 O3 65.8(7) 1_555 1_555 15_555
O3 W1 O4 89.5(5) 1_555 1_555 1_555
O3 W1 O2 65.4(5) 1_555 1_555 1_555
O2 W1 O3 114.7(4) 14_555 1_555 1_555
O2 W1 O1 77.8(6) 14_555 1_555 1_555
O2 W1 O3 64.5(5) 14_555 1_555 15_555
O2 W1 O4 73.0(6) 14_555 1_555 1_555
O2 W1 O2 175.7(5) 14_555 1_555 1_555
Na1 O1 W1 151.8(9) 2_555 1_555 1_555
Na1 O1 Na1 100.8(6) 14_555 1_555 2_555
Na1 O1 W1 104.9(6) 14_555 1_555 1_555
O4 O1 Na1 137.5(7) 1_555 1_555 14_555
O4 O1 Na1 113.1(7) 1_555 1_555 2_555
O4 O1 W1 38.7(4) 1_555 1_555 1_555
O2 O1 O4 61.8(5) 1_555 1_555 1_555
O2 O1 Na1 103.8(6) 1_555 1_555 14_555
O2 O1 Na1 144.2(8) 1_555 1_555 2_555
O2 O1 W1 36.8(4) 1_555 1_555 1_555
O4 O1 O2 119.7(6) 16_546 1_555 1_555
O4 O1 O4 173.0(7) 16_546 1_555 1_555
O4 O1 Na1 49.4(4) 16_546 1_555 14_555
O4 O1 Na1 61.3(5) 16_546 1_555 2_555
O4 O1 W1 146.6(7) 16_546 1_555 1_555
O2 O1 O4 125.0(7) 14_555 1_555 16_546
O2 O1 O2 102.4(5) 14_555 1_555 1_555
O2 O1 O4 59.1(5) 14_555 1_555 1_555
O2 O1 Na1 89.3(6) 14_555 1_555 14_555
O2 O1 Na1 103.5(6) 14_555 1_555 2_555
O2 O1 W1 65.6(5) 14_555 1_555 1_555
O1 O1 O2 102.6(5) 12_555 1_555 14_555
O1 O1 O4 72.0(6) 12_555 1_555 16_546
O1 O1 O2 62.3(4) 12_555 1_555 1_555
O1 O1 O4 113.4(5) 12_555 1_555 1_555
O1 O1 Na1 41.9(4) 12_555 1_555 14_555
O1 O1 Na1 133.3(7) 12_555 1_555 2_555
O1 O1 W1 74.8(4) 12_555 1_555 1_555
O1 O1 O1 142.0(5) 14_555 1_555 12_555
O1 O1 O2 53.0(5) 14_555 1_555 14_555
O1 O1 O4 97.3(5) 14_555 1_555 16_546
O1 O1 O2 142.7(7) 14_555 1_555 1_555
O1 O1 O4 81.0(6) 14_555 1_555 1_555
O1 O1 Na1 103.3(5) 14_555 1_555 14_555
O1 O1 Na1 50.8(4) 14_555 1_555 2_555
O1 O1 W1 110.8(8) 14_555 1_555 1_555
Lu1 O2 W1 131.2(7) 1_555 1_555 1_555
Na1 O2 Lu1 97.9(5) 8_455 1_555 1_555
Na1 O2 W1 124.6(7) 8_455 1_555 1_555
O3 O2 Na1 146.5(7) 1_555 1_555 8_455
O3 O2 Lu1 53.5(4) 1_555 1_555 1_555
O3 O2 W1 78.1(6) 1_555 1_555 1_555
O3 O2 O3 79.0(5) 13_555 1_555 1_555
O3 O2 Na1 97.8(6) 13_555 1_555 8_455
O3 O2 Lu1 52.6(4) 13_555 1_555 1_555
O3 O2 W1 130.2(8) 13_555 1_555 1_555
O1 O2 O3 132.7(7) 1_555 1_555 13_555
O1 O2 O3 119.4(7) 1_555 1_555 1_555
O1 O2 Na1 87.5(5) 1_555 1_555 8_455
O1 O2 Lu1 172.0(6) 1_555 1_555 1_555
O1 O2 W1 41.4(4) 1_555 1_555 1_555
O4 O2 O1 58.2(5) 1_555 1_555 1_555
O4 O2 O3 151.6(7) 1_555 1_555 13_555
O4 O2 O3 74.1(5) 1_555 1_555 1_555
O4 O2 Na1 109.6(6) 1_555 1_555 8_455
O4 O2 Lu1 114.1(6) 1_555 1_555 1_555
O4 O2 W1 34.6(4) 1_555 1_555 1_555
W1 O2 O4 149.1(6) 12_555 1_555 1_555
W1 O2 O1 95.9(5) 12_555 1_555 1_555
W1 O2 O3 39.2(4) 12_555 1_555 13_555
W1 O2 O3 110.8(5) 12_555 1_555 1_555
W1 O2 Na1 83.4(4) 12_555 1_555 8_455
W1 O2 Lu1 90.6(4) 12_555 1_555 1_555
W1 O2 W1 114.9(6) 12_555 1_555 1_555
O4 O2 W1 34.9(3) 12_555 1_555 12_555
O4 O2 O4 140.5(7) 12_555 1_555 1_555
O4 O2 O1 85.0(5) 12_555 1_555 1_555
O4 O2 O3 64.7(5) 12_555 1_555 13_555
O4 O2 O3 143.4(6) 12_555 1_555 1_555
O4 O2 Na1 49.9(4) 12_555 1_555 8_455
O4 O2 Lu1 103.0(5) 12_555 1_555 1_555
O4 O2 W1 122.0(7) 12_555 1_555 1_555
O3 O2 O4 76.1(5) 10_555 1_555 12_555
O3 O2 W1 90.8(5) 10_555 1_555 12_555
O3 O2 O4 119.3(6) 10_555 1_555 1_555
O3 O2 O1 135.8(7) 10_555 1_555 1_555
O3 O2 O3 73.1(5) 10_555 1_555 13_555
O3 O2 O3 98.2(6) 10_555 1_555 1_555
O3 O2 Na1 50.0(4) 10_555 1_555 8_455
O3 O2 Lu1 48.4(4) 10_555 1_555 1_555
O3 O2 W1 153.8(7) 10_555 1_555 1_555
O3 O2 O3 154.4(6) 15_555 1_555 10_555
O3 O2 O4 120.7(6) 15_555 1_555 12_555
O3 O2 W1 94.7(5) 15_555 1_555 12_555
O3 O2 O4 61.7(5) 15_555 1_555 1_555
O3 O2 O1 68.5(5) 15_555 1_555 1_555
O3 O2 O3 95.8(6) 15_555 1_555 13_555
O3 O2 O3 56.4(6) 15_555 1_555 1_555
O3 O2 Na1 155.6(6) 15_555 1_555 8_455
O3 O2 Lu1 106.4(5) 15_555 1_555 1_555
O3 O2 W1 35.5(4) 15_555 1_555 1_555
O2 O2 O3 111.0(7) 10_555 1_555 15_555
O2 O2 O3 51.9(5) 10_555 1_555 10_555
O2 O2 O4 127.4(8) 10_555 1_555 12_555
O2 O2 W1 137.3(5) 10_555 1_555 12_555
O2 O2 O4 73.0(5) 10_555 1_555 1_555
O2 O2 O1 124.7(4) 10_555 1_555 1_555
O2 O2 O3 102.6(4) 10_555 1_555 13_555
O2 O2 O3 63.1(5) 10_555 1_555 1_555
O2 O2 Na1 85.6(7) 10_555 1_555 8_455
O2 O2 Lu1 50.4(3) 10_555 1_555 1_555
O2 O2 W1 105.3(6) 10_555 1_555 1_555
O1 O2 O2 169.4(4) 12_555 1_555 10_555
O1 O2 O3 66.4(5) 12_555 1_555 15_555
O1 O2 O3 126.2(6) 12_555 1_555 10_555
O1 O2 O4 54.3(5) 12_555 1_555 12_555
O1 O2 W1 36.6(3) 12_555 1_555 12_555
O1 O2 O4 112.5(6) 12_555 1_555 1_555
O1 O2 O1 64.7(4) 12_555 1_555 1_555
O1 O2 O3 68.1(5) 12_555 1_555 13_555
O1 O2 O3 109.0(6) 12_555 1_555 1_555
O1 O2 Na1 100.3(5) 12_555 1_555 8_455
O1 O2 Lu1 119.7(5) 12_555 1_555 1_555
O1 O2 W1 78.6(6) 12_555 1_555 1_555
Lu1 O3 W1 130.2(6) 1_555 1_555 15_555
Na1 O3 Lu1 105.6(6) 15_555 1_555 1_555
Na1 O3 W1 116.6(7) 15_555 1_555 15_555
O2 O3 Na1 98.4(6) 1_555 1_555 15_555
O2 O3 Lu1 57.4(5) 1_555 1_555 1_555
O2 O3 W1 133.8(8) 1_555 1_555 15_555
O3 O3 O2 68.7(6) 15_555 1_555 1_555
O3 O3 Na1 103.1(7) 15_555 1_555 15_555
O3 O3 Lu1 121.4(9) 15_555 1_555 1_555
O3 O3 W1 74.4(8) 15_555 1_555 15_555
O2 O3 O3 127.7(8) 3_555 1_555 15_555
O2 O3 O2 105.4(7) 3_555 1_555 1_555
O2 O3 Na1 128.7(7) 3_555 1_555 15_555
O2 O3 Lu1 56.4(4) 3_555 1_555 1_555
O2 O3 W1 76.3(5) 3_555 1_555 15_555
W1 O3 O2 137.4(6) 1_555 1_555 3_555
W1 O3 O3 39.8(4) 1_555 1_555 15_555
W1 O3 O2 36.5(3) 1_555 1_555 1_555
W1 O3 Na1 85.2(4) 1_555 1_555 15_555
W1 O3 Lu1 93.7(5) 1_555 1_555 1_555
W1 O3 W1 114.2(7) 1_555 1_555 15_555
O2 O3 W1 83.1(4) 10_555 1_555 1_555
O2 O3 O2 96.5(6) 10_555 1_555 3_555
O2 O3 O3 122.5(8) 10_555 1_555 15_555
O2 O3 O2 65.0(6) 10_555 1_555 1_555
O2 O3 Na1 54.4(4) 10_555 1_555 15_555
O2 O3 Lu1 51.7(4) 10_555 1_555 1_555
O2 O3 W1 161.0(7) 10_555 1_555 15_555
O2 O3 O2 148.4(5) 15_555 1_555 10_555
O2 O3 W1 91.1(5) 15_555 1_555 1_555
O2 O3 O2 108.3(6) 15_555 1_555 3_555
O2 O3 O3 54.9(6) 15_555 1_555 15_555
O2 O3 O2 123.6(6) 15_555 1_555 1_555
O2 O3 Na1 94.2(5) 15_555 1_555 15_555
O2 O3 Lu1 159.9(6) 15_555 1_555 1_555
O2 O3 W1 32.0(4) 15_555 1_555 15_555
O4 O3 O2 56.8(5) 15_555 1_555 15_555
O4 O3 O2 154.5(7) 15_555 1_555 10_555
O4 O3 W1 104.6(5) 15_555 1_555 1_555
O4 O3 O2 61.2(5) 15_555 1_555 3_555
O4 O3 O3 71.0(7) 15_555 1_555 15_555
O4 O3 O2 106.9(6) 15_555 1_555 1_555
O4 O3 Na1 149.0(7) 15_555 1_555 15_555
O4 O3 Lu1 103.1(5) 15_555 1_555 1_555
O4 O3 W1 32.5(4) 15_555 1_555 15_555
Na1 O4 W1 125.0(9) 5_566 1_555 1_555
Na2 O4 Na1 101.2(6) 1_555 1_555 5_566
Na2 O4 W1 120.2(8) 1_555 1_555 1_555
Na1 O4 Na2 113.2(6) 15_555 1_555 1_555
Na1 O4 Na1 89.8(6) 15_555 1_555 5_566
Na1 O4 W1 103.5(6) 15_555 1_555 1_555
O1 O4 Na1 144.7(7) 1_555 1_555 15_555
O1 O4 Na2 85.2(6) 1_555 1_555 1_555
O1 O4 Na1 117.0(7) 1_555 1_555 5_566
O1 O4 W1 42.9(4) 1_555 1_555 1_555
O2 O4 O1 60.0(5) 1_555 1_555 1_555
O2 O4 Na1 85.9(5) 1_555 1_555 15_555
O2 O4 Na2 102.9(6) 1_555 1_555 1_555
O2 O4 Na1 155.2(8) 1_555 1_555 5_566
O2 O4 W1 34.1(4) 1_555 1_555 1_555
O2 O4 O2 106.3(7) 14_555 1_555 1_555
O2 O4 O1 66.5(6) 14_555 1_555 1_555
O2 O4 Na1 120.9(7) 14_555 1_555 15_555
O2 O4 Na2 119.3(6) 14_555 1_555 1_555
O2 O4 Na1 55.9(5) 14_555 1_555 5_566
O2 O4 W1 72.2(6) 14_555 1_555 1_555
O1 O4 O2 106.4(7) 16_556 1_555 14_555
O1 O4 O2 129.2(7) 16_556 1_555 1_555
O1 O4 O1 170.6(7) 16_556 1_555 1_555
O1 O4 Na1 43.8(4) 16_556 1_555 15_555
O1 O4 Na2 93.6(6) 16_556 1_555 1_555
O1 O4 Na1 54.1(5) 16_556 1_555 5_566
O1 O4 W1 142.7(8) 16_556 1_555 1_555
O3 O4 O1 112.5(6) 15_555 1_555 16_556
O3 O4 O2 54.1(5) 15_555 1_555 14_555
O3 O4 O2 61.5(5) 15_555 1_555 1_555
O3 O4 O1 69.0(5) 15_555 1_555 1_555
O3 O4 Na1 87.7(5) 15_555 1_555 15_555
O3 O4 Na2 153.9(7) 15_555 1_555 1_555
O3 O4 Na1 94.0(7) 15_555 1_555 5_566
O3 O4 W1 35.6(4) 15_555 1_555 1_555

loop_
_geom_bond_atom_site_label_1
_geom_bond_atom_site_label_2
_geom_bond_distance
_geom_bond_site_symmetry_1
_geom_bond_site_symmetry_2
Na1 O1 2.125(16) 1_555 2_554
Na1 O4 2.314(17) 1_555 11_656
Na1 O3 2.357(15) 1_555 15_555
Na1 O1 2.467(17) 1_555 12_555
Na1 O2 2.504(17) 1_555 8_555
Na1 O4 2.691(17) 1_555 15_555
Na2 O4 2.373(16) 1_555 13_556
Na2 O4 2.373(16) 1_555 1_555
Na2 O4 2.373(16) 1_555 3_556
Na2 O4 2.373(16) 1_555 10_555
Lu1 O3 2.264(16) 1_555 13_555
Lu1 O3 2.264(16) 1_555 3_555
Lu1 O3 2.264(16) 1_555 10_555
Lu1 O3 2.264(16) 1_555 1_555
Lu1 O2 2.375(13) 1_555 3_555
Lu1 O2 2.375(13) 1_555 1_555
Lu1 O2 2.375(13) 1_555 10_555
Lu1 O2 2.375(13) 1_555 13_555
W1 O2 1.720(14) 1_555 1_555
W1 O4 1.741(15) 1_555 1_555
W1 O3 1.884(15) 1_555 15_555
W1 O1 1.896(14) 1_555 1_555
W1 O3 2.833(13) 1_555 1_555
W1 O2 2.900(13) 1_555 14_555
O1 W1 1.896(14) 1_555 1_555
O1 Na1 2.125(16) 1_555 2_555
O1 Na1 2.467(17) 1_555 14_555
O1 O4 2.76(2) 1_555 1_555
O1 O2 2.808(19) 1_555 1_555
O1 O4 2.96(2) 1_555 16_546
O1 O2 3.11(2) 1_555 14_555
O1 O1 3.178(10) 1_555 12_555
O1 O1 3.178(10) 1_555 14_555
O2 W1 1.720(14) 1_555 1_555
O2 Lu1 2.375(13) 1_555 1_555
O2 Na1 2.504(17) 1_555 8_455
O2 O3 2.633(19) 1_555 1_555
O2 O3 2.694(17) 1_555 13_555
O2 O1 2.808(19) 1_555 1_555
O2 O4 2.86(2) 1_555 1_555
O2 W1 2.900(13) 1_555 12_555
O2 O4 2.91(2) 1_555 12_555
O2 O3 2.98(2) 1_555 10_555
O2 O3 3.00(2) 1_555 15_555
O2 O2 3.03(3) 1_555 10_555
O2 O1 3.11(2) 1_555 12_555
O3 W1 1.884(15) 1_555 15_555
O3 Lu1 2.264(16) 1_555 1_555
O3 Na1 2.357(15) 1_555 15_555
O3 O2 2.633(19) 1_555 1_555
O3 O3 2.68(3) 1_555 15_555
O3 O2 2.694(17) 1_555 3_555
O3 W1 2.833(13) 1_555 1_555
O3 O2 2.98(2) 1_555 10_555
O3 O2 3.00(2) 1_555 15_555
O3 O4 3.00(2) 1_555 15_555
O4 W1 1.741(15) 1_555 1_555
O4 Na1 2.314(17) 1_555 5_566
O4 Na2 2.373(16) 1_555 1_555
O4 Na1 2.691(17) 1_555 15_555
O4 O1 2.76(2) 1_555 1_555
O4 O2 2.86(2) 1_555 1_555
O4 O2 2.91(2) 1_555 14_555
O4 O1 2.96(2) 1_555 16_556
O4 O3 3.00(2) 1_555 15_555
